data_7025961
loop_
_publ_author_name
'Esparza-Ruiz, Adriana'
'Gonz\'alez-G\'omez, Guadalupe'
'Mijangos, Edgar'
'Pe\~na-Hueso, Adri\'an'
'L\'opez-Sandoval, Horacio'
'Flores-Parra, Angelina'
'Contreras, Rosalinda'
'Barba-Behrens, Norah'

_publ_section_title
;
 Coordination chemistry of a bis(benzimidazole) disulfide: eleven membered
 chelate ring in cobalt(II), zinc(II) and cadmium(II) halide compounds;
 oxidative disulfide cleavage when coordinated to nickel(II).
;
_journal_issue 27
_journal_name_full 'Dalton transactions (Cambridge, England : 2003)'
_journal_page_first 6302
_journal_page_last 6309
_journal_paper_doi 10.1039/c0dt00084a
_journal_volume 39
_journal_year 2010
_chemical_compound_source 'synthesis as described'
_chemical_formula_moiety 'C26 H18 Br2 Co N4 S2, 2(C2 H6 O)'
_chemical_formula_sum 'C30 H30 Br2 Co N4 O2 S2'
_chemical_formula_weight 761.47
_space_group_IT_number 14
_symmetry_cell_setting monoclinic
_symmetry_Int_Tables_number 14
_symmetry_space_group_name_Hall '-P 2yn'
_symmetry_space_group_name_H-M 'P 1 21/n 1'
_atom_sites_solution_hydrogens geom
_atom_sites_solution_primary direct
_audit_conform_dict_location ftp://ftp.iucr.org/pub/cif_core.dic
_audit_conform_dict_name cif_core.dic
_audit_conform_dict_version 2.3
_audit_creation_date 2009-12-07T16:31:31-00:00
_audit_creation_method 'WinGX routine CIF_UPDATE'
_cell_angle_alpha 90
_cell_angle_beta 108.1130(10)
_cell_angle_gamma 90
_cell_formula_units_Z 4
_cell_length_a 12.3673(2)
_cell_length_b 15.8818(3)
_cell_length_c 17.1902(4)
_cell_measurement_reflns_used 18282
_cell_measurement_temperature 293
_cell_measurement_theta_max 27
_cell_measurement_theta_min 3
_cell_measurement_wavelength 0.71073
_cell_volume 3209.10(11)
_computing_cell_refinement 'DENZO/SCALEPACK (Otwinowski & Minor, 1997)'
_computing_data_collection 'COLLECT (Nonius, 1997-2001).'
_computing_data_reduction 'DENZO/SCALEPACK (Otwinowski & Minor, 1997)'
_computing_molecular_graphics 'CAMERON (Watkin et al., 1996)'
_computing_publication_material 'CRYSTALS (Betteridge et al., 2003)'
_computing_structure_refinement 'CRYSTALS (Betteridge et al., 2003)'
_computing_structure_solution 'SHELXS 86 (Sheldrick, 1986)'
_diffrn_ambient_temperature 293
_diffrn_detector 'CCD plate'
_diffrn_detector_area_resol_mean 9
_diffrn_measured_fraction_theta_full 0.995
_diffrn_measured_fraction_theta_max 0.992
_diffrn_measurement_device '95mm CCD camera on \k-goniostat'
_diffrn_measurement_device_type 'Nonius KappaCCD'
_diffrn_measurement_method '\f & \w scans'
_diffrn_orient_matrix_type 'by Bruker AXS Collect from scalepack cell'
_diffrn_orient_matrix_UB_11 0.406032E-1
_diffrn_orient_matrix_UB_12 0.335932E-1
_diffrn_orient_matrix_UB_13 0.497012E-1
_diffrn_orient_matrix_UB_21 0.482307E-1
_diffrn_orient_matrix_UB_22 -0.499983E-1
_diffrn_orient_matrix_UB_23 0.02354
_diffrn_orient_matrix_UB_31 0.571206E-1
_diffrn_orient_matrix_UB_32 0.183378E-1
_diffrn_orient_matrix_UB_33 -0.26866E-1
_diffrn_radiation_monochromator graphite
_diffrn_radiation_probe x-ray
_diffrn_radiation_type 'Mo K\a'
_diffrn_radiation_wavelength 0.71073
_diffrn_reflns_av_R_equivalents 0.063
_diffrn_reflns_limit_h_max 15
_diffrn_reflns_limit_h_min -15
_diffrn_reflns_limit_k_max 20
_diffrn_reflns_limit_k_min -20
_diffrn_reflns_limit_l_max 18
_diffrn_reflns_limit_l_min -22
_diffrn_reflns_number 31351
_diffrn_reflns_theta_full 26.947
_diffrn_reflns_theta_max 27.497
_diffrn_reflns_theta_min 3.697
_diffrn_source 'Enraf Nonius FR590'
_diffrn_standards_number 0
_exptl_absorpt_coefficient_mu 3.189
_exptl_absorpt_correction_T_max 0.77
_exptl_absorpt_correction_T_min 0.5
_exptl_absorpt_correction_type multi-scan
_exptl_absorpt_process_details 'SADABS (Siemens, 1996)'
_exptl_crystal_colour blue
_exptl_crystal_density_diffrn 1.576
_exptl_crystal_density_method 'not measured'
_exptl_crystal_description prism
_exptl_crystal_F_000 1532
_exptl_crystal_size_max 0.2
_exptl_crystal_size_mid 0.15
_exptl_crystal_size_min 0.08
_refine_diff_density_max 0.96
_refine_diff_density_min -0.54
_refine_ls_extinction_method None
_refine_ls_goodness_of_fit_ref 1.0242
_refine_ls_hydrogen_treatment constr
_refine_ls_matrix_type full
_refine_ls_number_parameters 388
_refine_ls_number_reflns 3407
_refine_ls_number_restraints 47
_refine_ls_R_factor_all 0.1004
_refine_ls_R_factor_gt 0.0393
_refine_ls_shift/su_max 0.000633
_refine_ls_structure_factor_coef F
_refine_ls_weighting_details
;
Method, part 1, Chebychev polynomial, (Watkin, 1994, Prince, 1982)
[weight] = 1.0/[A~0~*T~0~(x)+A~1~*T~1~(x) ... +A~n-1~]*T~n-1~(x)]
where A~i~ are the Chebychev coefficients listed below and x= Fcalc/Fmax
Method = Robust Weighting (Prince, 1982)
W = [weight] * [1-(deltaF/6*sigmaF)^2^]^2^
A~i~ are:
3.01 -0.414 2.52
;
_refine_ls_weighting_scheme calc
_refine_ls_wR_factor_all 0.0692
_refine_ls_wR_factor_gt 0.0495
_refine_ls_wR_factor_ref 0.0495
_reflns_number_gt 3407
_reflns_number_total 7297
_reflns_threshold_expression I>2.5\s(I)
_cod_data_source_file c0dt00084a.txt
_cod_data_source_block 2
_cod_depositor_comments
;
The following automatic conversions were performed:

'_symmetry_cell_setting' value 'Monoclinic' changed to 'monoclinic'
according to /home/saulius/struct/CIF-dictionaries/cif_core.dic
dictionary named 'cif_core.dic' version 2.4.2 from 2011-04-26.

Automatic conversion script
Id: cif_fix_values 1891 2012-01-12 08:04:46Z andrius 
;
_cod_original_sg_symbol_Hall '-P 2yn '
_cod_original_formula_sum 'C30 H30 Br2 Co1 N4 O2 S2'
_cod_database_code 7025961

loop_
_symmetry_equiv_pos_as_xyz
x,y,z
-x,-y,-z
-x+1/2,y+1/2,-z+1/2
x+1/2,-y+1/2,z+1/2

loop_
_atom_site_label
_atom_site_type_symbol
_atom_site_fract_x
_atom_site_fract_y
_atom_site_fract_z
_atom_site_U_iso_or_equiv
_atom_site_adp_type
_atom_site_occupancy
_atom_site_disorder_group
C2 C 0.6538(4) 0.7652(3) 0.1004(3) 0.0489 Uani 1 .
C4 C 0.5944(6) 0.6305(5) 0.2483(4) 0.0716 Uani 1 .
C5 C 0.6562(6) 0.5605(5) 0.2809(4) 0.0774 Uani 1 .
C6 C 0.7494(6) 0.5345(4) 0.2568(4) 0.0738 Uani 1 .
C7 C 0.7852(5) 0.5808(4) 0.2014(4) 0.0645 Uani 1 .
C8 C 0.7239(4) 0.6525(3) 0.1688(3) 0.05 Uani 1 .
C9 C 0.6301(5) 0.6752(4) 0.1917(3) 0.0564 Uani 1 .
C10 C 0.6310(4) 0.8373(3) 0.0431(3) 0.0506 Uani 1 .
C11 C 0.5357(5) 0.8404(4) -0.0258(3) 0.0581 Uani 1 .
C12 C 0.5213(7) 0.9081(5) -0.0781(4) 0.0816 Uani 1 .
C13 C 0.5975(8) 0.9722(5) -0.0615(4) 0.0891 Uani 1 .
C14 C 0.6911(6) 0.9717(4) 0.0058(4) 0.0728 Uani 1 .
C15 C 0.7081(5) 0.9042(3) 0.0587(4) 0.0597 Uani 1 .
C17 C 0.7177(4) 0.7190(3) -0.1090(3) 0.0481 Uani 1 .
C19 C 0.7626(5) 0.9023(4) -0.2187(3) 0.0656 Uani 1 .
C20 C 0.8479(6) 0.9589(4) -0.1881(3) 0.0639 Uani 1 .
C21 C 0.9262(5) 0.9503(4) -0.1106(3) 0.0612 Uani 1 .
C22 C 0.9215(4) 0.8844(3) -0.0604(3) 0.0491 Uani 1 .
C23 C 0.8355(4) 0.8259(3) -0.0891(3) 0.0439 Uani 1 .
C24 C 0.7569(4) 0.8352(3) -0.1671(3) 0.047 Uani 1 .
C25 C 0.6666(4) 0.6378(4) -0.1001(3) 0.0541 Uani 1 .
C26 C 0.5492(5) 0.6260(4) -0.1168(3) 0.0621 Uani 1 .
C27 C 0.5124(6) 0.5431(5) -0.1024(4) 0.085 Uani 1 .
C28 C 0.5865(8) 0.4788(5) -0.0765(5) 0.0959 Uani 1 .
C29 C 0.7011(7) 0.4913(5) -0.0630(4) 0.082 Uani 1 .
C30 C 0.7407(6) 0.5696(4) -0.0753(4) 0.0646 Uani 1 .
C36 C 0.3085(10) 0.8040(13) 0.1651(11) 0.1102 Uani 0.5 1
C37 C 0.2358(16) 0.7864(15) 0.0762(11) 0.116 Uani 0.5 1
C38 C 0.2937(6) 0.8342(10) 0.1446(13) 0.1078 Uani 0.5 2
C39 C 0.2744(16) 0.7426(10) 0.1145(13) 0.107 Uani 0.5 2
C41 C 0.5278(14) 0.8482(11) 0.3703(10) 0.205 Uani 1 .
C42 C 0.6485(13) 0.8504(11) 0.3640(9) 0.2067 Uani 1 .
H3 H 0.5284 0.7749 0.1485 0.0718 Uiso 1 .
H4 H 0.5316 0.6474 0.2635 0.0884 Uiso 1 .
H5 H 0.6343 0.5281 0.3193 0.0882 Uiso 1 .
H6 H 0.789 0.4857 0.2793 0.0863 Uiso 1 .
H7 H 0.8486 0.5643 0.1856 0.0733 Uiso 1 .
H12 H 0.4586 0.9095 -0.1255 0.0953 Uiso 1 .
H13 H 0.5857 1.0177 -0.0967 0.1053 Uiso 1 .
H14 H 0.7434 1.016 0.0161 0.0912 Uiso 1 .
H15 H 0.7719 0.9028 0.1055 0.0734 Uiso 1 .
H18 H 0.6281 0.7566 -0.2218 0.0593 Uiso 1 .
H19 H 0.7086 0.9077 -0.2709 0.0732 Uiso 1 .
H20 H 0.855 1.0045 -0.2204 0.0762 Uiso 1 .
H21 H 0.983 0.9907 -0.0923 0.0705 Uiso 1 .
H22 H 0.9739 0.8796 -0.0082 0.0605 Uiso 1 .
H27 H 0.4341 0.5353 -0.1117 0.1042 Uiso 1 .
H28 H 0.5589 0.4259 -0.0674 0.1144 Uiso 1 .
H29 H 0.7517 0.4463 -0.0458 0.0975 Uiso 1 .
H30 H 0.8189 0.5786 -0.0665 0.0763 Uiso 1 .
H35 H 0.4374 0.8583 0.2164 0.1671 Uiso 1 .
H411 H 0.5301 0.866 0.4255 0.2384 Uiso 1 .
H412 H 0.4928 0.7928 0.3553 0.2382 Uiso 1 .
H421 H 0.6874 0.8026 0.3946 0.2981 Uiso 1 .
H422 H 0.6831 0.9031 0.386 0.2981 Uiso 1 .
H423 H 0.6397 0.8454 0.3063 0.298 Uiso 1 .
N1 N 0.7383(3) 0.7100(3) 0.1099(2) 0.0469 Uani 1 .
N3 N 0.5867(4) 0.7467(3) 0.1464(3) 0.0595 Uani 1 .
N16 N 0.8082(3) 0.7530(3) -0.0531(2) 0.0433 Uani 1 .
N18 N 0.6851(3) 0.7672(3) -0.1776(2) 0.0522 Uani 1 .
O35 O 0.4134(4) 0.8412(4) 0.1683(4) 0.1038 Uani 1 .
O40 O 0.4778(10) 0.9117(7) 0.3133(7) 0.2057 Uani 1 .
S31 S 0.43322(14) 0.75751(14) -0.04699(10) 0.0789 Uani 1 .
S32 S 0.44635(12) 0.70604(13) -0.15323(9) 0.0742 Uani 1 .
Co1 Co 0.87272(5) 0.71980(4) 0.06739(4) 0.0446 Uani 1 .
Br33 Br 0.99281(5) 0.82487(3) 0.15561(3) 0.0553 Uani 1 .
Br34 Br 0.99822(5) 0.60008(4) 0.08761(4) 0.0675 Uani 1 .
H381 H 0.2558 0.8746 0.1037 0.1347 Uiso 0.5 2
H382 H 0.2652 0.8391 0.1926 0.1347 Uiso 0.5 2
H371 H 0.1616 0.7612 0.0733 0.1462 Uiso 0.5 1
H372 H 0.2173 0.846 0.048 0.1462 Uiso 0.5 1
H373 H 0.2758 0.7544 0.045 0.1462 Uiso 0.5 1
H391 H 0.1907 0.7301 0.0918 0.1332 Uiso 0.5 2
H392 H 0.3046 0.7382 0.0635 0.1332 Uiso 0.5 2
H393 H 0.3142 0.7019 0.1543 0.1332 Uiso 0.5 2
H361 H 0.2679 0.8351 0.1933 0.1411 Uiso 0.5 1
H362 H 0.3252 0.7453 0.1905 0.1411 Uiso 0.5 1
H40 H 0.5141 0.9593 0.3236 0.2428 Uiso 1 .

loop_
_atom_site_aniso_label
_atom_site_aniso_U_11
_atom_site_aniso_U_22
_atom_site_aniso_U_33
_atom_site_aniso_U_23
_atom_site_aniso_U_13
_atom_site_aniso_U_12
C2 0.053(3) 0.051(3) 0.043(2) -0.004(2) 0.016(2) -0.004(2)
C4 0.068(4) 0.089(5) 0.066(4) 0.007(3) 0.034(3) -0.008(3)
C5 0.076(4) 0.088(5) 0.071(4) 0.026(4) 0.026(3) -0.007(4)
C6 0.069(4) 0.072(4) 0.075(4) 0.028(3) 0.016(3) 0.000(3)
C7 0.061(3) 0.068(4) 0.062(3) 0.014(3) 0.015(3) 0.004(3)
C8 0.046(3) 0.057(3) 0.046(3) 0.001(2) 0.013(2) -0.007(2)
C9 0.058(3) 0.060(3) 0.052(3) 0.001(3) 0.018(2) -0.006(3)
C10 0.051(3) 0.050(3) 0.054(3) -0.002(2) 0.021(2) 0.006(2)
C11 0.050(3) 0.079(4) 0.046(3) 0.002(3) 0.016(2) 0.014(3)
C12 0.084(5) 0.092(5) 0.063(4) 0.012(4) 0.015(3) 0.021(4)
C13 0.138(7) 0.063(4) 0.069(4) 0.025(3) 0.038(5) 0.034(5)
C14 0.091(5) 0.052(3) 0.079(4) 0.004(3) 0.032(4) 0.005(3)
C15 0.067(3) 0.051(3) 0.059(3) 0.002(3) 0.016(3) 0.010(3)
C17 0.040(2) 0.059(3) 0.043(2) -0.016(2) 0.0098(19) -0.003(2)
C19 0.069(4) 0.072(4) 0.048(3) 0.014(3) 0.006(3) 0.008(3)
C20 0.085(4) 0.054(3) 0.051(3) 0.007(3) 0.019(3) -0.006(3)
C21 0.067(3) 0.055(3) 0.058(3) -0.003(3) 0.015(3) -0.013(3)
C22 0.053(3) 0.050(3) 0.041(2) -0.003(2) 0.011(2) -0.007(2)
C23 0.045(2) 0.051(3) 0.036(2) -0.003(2) 0.0133(19) 0.004(2)
C24 0.043(2) 0.053(3) 0.041(2) -0.010(2) 0.0064(19) 0.001(2)
C25 0.053(3) 0.064(3) 0.040(2) -0.015(2) 0.008(2) -0.022(3)
C26 0.059(3) 0.077(4) 0.049(3) -0.014(3) 0.015(3) -0.014(3)
C27 0.081(5) 0.102(6) 0.077(4) -0.025(4) 0.033(4) -0.049(5)
C28 0.128(7) 0.071(5) 0.089(5) -0.005(4) 0.034(5) -0.033(5)
C29 0.087(5) 0.066(4) 0.083(4) -0.005(3) 0.010(4) -0.018(4)
C30 0.069(4) 0.056(3) 0.063(3) -0.003(3) 0.011(3) -0.013(3)
C36 0.091(4) 0.116(6) 0.134(6) 0.004(5) 0.050(5) 0.003(4)
C37 0.096(6) 0.124(7) 0.136(6) -0.003(6) 0.049(5) 0.004(6)
C38 0.086(3) 0.112(6) 0.132(6) 0.003(5) 0.043(5) 0.008(5)
C39 0.085(5) 0.112(6) 0.131(7) 0.003(6) 0.043(6) 0.008(6)
C41 0.212(9) 0.211(8) 0.164(7) -0.043(6) 0.017(7) 0.059(7)
C42 0.211(9) 0.215(9) 0.165(8) -0.044(7) 0.016(8) 0.058(8)
N1 0.044(2) 0.051(2) 0.044(2) 0.0018(18) 0.0114(17) -0.001(2)
N3 0.059(3) 0.068(3) 0.058(3) 0.005(2) 0.028(2) 0.007(2)
N16 0.042(2) 0.050(2) 0.0364(19) -0.0029(17) 0.0104(16) -0.0069(18)
N18 0.045(2) 0.069(3) 0.035(2) -0.0041(19) 0.0027(17) -0.002(2)
O35 0.086(3) 0.110(4) 0.127(4) 0.002(3) 0.051(3) 0.009(3)
O40 0.214(8) 0.204(8) 0.166(7) -0.049(6) 0.012(6) 0.062(7)
S31 0.0560(8) 0.1184(14) 0.0660(9) -0.0199(9) 0.0242(7) -0.0100(9)
S32 0.0456(7) 0.1163(14) 0.0559(8) -0.0205(9) 0.0089(6) -0.0070(8)
Co1 0.0413(3) 0.0510(4) 0.0383(3) 0.0036(3) 0.0078(2) -0.0034(3)
Br33 0.0557(3) 0.0570(3) 0.0422(3) 0.0044(2) -0.0008(2) -0.0088(2)
Br34 0.0566(3) 0.0663(4) 0.0752(4) 0.0070(3) 0.0139(3) 0.0116(3)

loop_
_atom_type_symbol
_atom_type_scat_dispersion_real
_atom_type_scat_dispersion_imag
_atom_type_scat_source
C 0.0033 0.0016 'International Tables Vol C 4.2.6.8 and 6.1.1.4'
H 0 0 'International Tables Vol C 4.2.6.8 and 6.1.1.4'
Br -0.2901 2.4595 'International Tables Vol C 4.2.6.8 and 6.1.1.4'
Co 0.3494 0.9721 'International Tables Vol C 4.2.6.8 and 6.1.1.4'
N 0.0061 0.0033 'International Tables Vol C 4.2.6.8 and 6.1.1.4'
O 0.0106 0.006 'International Tables Vol C 4.2.6.8 and 6.1.1.4'
S 0.1246 0.1234 'International Tables Vol C 4.2.6.8 and 6.1.1.4'

loop_
_geom_angle_atom_site_label_1
_geom_angle_atom_site_label_2
_geom_angle_atom_site_label_3
_geom_angle
_geom_angle_publ_flag
C10 C2 N1 124.8(4) yes
C10 C2 N3 122.4(5) yes
N1 C2 N3 112.8(4) yes
C5 C4 C9 116.4(6) yes
C5 C4 H4 121.9 no
C9 C4 H4 121.7 no
C4 C5 C6 121.6(6) yes
C4 C5 H5 119 no
C6 C5 H5 119.3 no
C5 C6 C7 121.1(6) yes
C5 C6 H6 119.7 no
C7 C6 H6 119.2 no
C6 C7 C8 117.7(6) yes
C6 C7 H7 121.6 no
C8 C7 H7 120.7 no
C7 C8 C9 120.0(5) yes
C7 C8 N1 130.2(5) yes
C9 C8 N1 109.7(5) yes
C8 C9 C4 123.1(6) yes
C8 C9 N3 105.4(5) yes
C4 C9 N3 131.5(6) yes
C2 C10 C11 122.1(5) yes
C2 C10 C15 118.9(5) yes
C11 C10 C15 119.0(5) yes
C10 C11 C12 119.2(6) yes
C10 C11 S31 120.6(4) yes
C12 C11 S31 120.2(5) yes
C11 C12 C13 120.5(6) yes
C11 C12 H12 119.4 no
C13 C12 H12 120.1 no
C12 C13 C14 121.8(6) yes
C12 C13 H13 119.4 no
C14 C13 H13 118.8 no
C13 C14 C15 118.8(7) yes
C13 C14 H14 120.8 no
C15 C14 H14 120.4 no
C10 C15 C14 120.6(6) yes
C10 C15 H15 119.3 no
C14 C15 H15 120 no
C25 C17 N16 124.8(5) yes
C25 C17 N18 124.5(4) yes
N16 C17 N18 110.6(4) yes
C20 C19 C24 116.2(5) yes
C20 C19 H19 122.9 no
C24 C19 H19 120.8 no
C19 C20 C21 122.1(5) yes
C19 C20 H20 119.1 no
C21 C20 H20 118.8 no
C20 C21 C22 121.8(5) yes
C20 C21 H21 119 no
C22 C21 H21 119.2 no
C21 C22 C23 117.8(5) yes
C21 C22 H22 121 no
C23 C22 H22 121.1 no
C22 C23 C24 120.0(5) yes
C22 C23 N16 131.4(4) yes
C24 C23 N16 108.6(4) yes
C19 C24 C23 122.0(5) yes
C19 C24 N18 132.2(4) yes
C23 C24 N18 105.8(4) yes
C17 C25 C26 123.4(5) yes
C17 C25 C30 116.8(5) yes
C26 C25 C30 119.8(5) yes
C25 C26 C27 116.7(6) yes
C25 C26 S32 124.1(5) yes
C27 C26 S32 119.2(5) yes
C26 C27 C28 122.0(6) yes
C26 C27 H27 117.1 no
C28 C27 H27 120.9 no
C27 C28 C29 120.2(7) yes
C27 C28 H28 119.2 no
C29 C28 H28 120.7 no
C28 C29 C30 120.1(7) yes
C28 C29 H29 119.6 no
C30 C29 H29 120.3 no
C25 C30 C29 121.1(6) yes
C25 C30 H30 118.3 no
C29 C30 H30 120.6 no
C37 C36 O35 111.2(13) yes
C37 C36 H361 111.6 no
O35 C36 H361 113 no
C37 C36 H362 103.7 no
O35 C36 H362 107.7 no
H361 C36 H362 109.3 no
C36 C37 H371 111.9 no
C36 C37 H372 105.7 no
H371 C37 H372 106 no
C36 C37 H373 113.6 no
H371 C37 H373 112.4 no
H372 C37 H373 106.7 no
C39 C38 O35 102.2(11) yes
C39 C38 H381 113.4 no
O35 C38 H381 112.8 no
C39 C38 H382 107.1 no
O35 C38 H382 111.3 no
H381 C38 H382 109.7 no
C38 C39 H391 110.5 no
C38 C39 H392 106.5 no
H391 C39 H392 104.6 no
C38 C39 H393 114 no
H391 C39 H393 112.5 no
H392 C39 H393 108.2 no
C42 C41 H411 108.9 no
C42 C41 H412 111.3 no
H411 C41 H412 113.1 no
C42 C41 O40 99.3(14) yes
H411 C41 O40 109.9 no
H412 C41 O40 113.4 no
C41 C42 H421 106 no
C41 C42 H422 108.5 no
H421 C42 H422 112.8 no
C41 C42 H423 105.6 no
H421 C42 H423 111.8 no
H422 C42 H423 111.5 no
C8 N1 C2 104.2(4) yes
C8 N1 Co1 127.5(3) yes
C2 N1 Co1 127.3(3) yes
C9 N3 C2 107.9(5) yes
C9 N3 H3 125.9 no
C2 N3 H3 126.2 no
C23 N16 C17 106.2(4) yes
C23 N16 Co1 126.0(3) yes
C17 N16 Co1 126.7(3) yes
C24 N18 C17 108.9(4) yes
C24 N18 H18 125.2 no
C17 N18 H18 125.9 no
C36 O35 H35 102.4 no
C41 O40 H40 113.2 no
C11 S31 S32 103.1(2) yes
C26 S32 S31 102.61(19) yes
N16 Co1 N1 106.28(15) yes
N16 Co1 Br33 115.23(11) yes
N1 Co1 Br33 103.86(12) yes
N16 Co1 Br34 112.38(12) yes
N1 Co1 Br34 116.93(12) yes
Br33 Co1 Br34 102.17(3) yes

loop_
_geom_bond_atom_site_label_1
_geom_bond_atom_site_label_2
_geom_bond_distance
_geom_bond_publ_flag
C2 C10 1.479(7) yes
C2 N1 1.333(7) yes
C2 N3 1.346(7) yes
C4 C5 1.368(10) yes
C4 C9 1.383(8) yes
C4 H4 0.931 no
C5 C6 1.401(10) yes
C5 H5 0.942 no
C6 C7 1.380(9) yes
C6 H6 0.934 no
C7 C8 1.386(8) yes
C7 H7 0.944 no
C8 C9 1.384(8) yes
C8 N1 1.415(6) yes
C9 N3 1.386(8) yes
C10 C11 1.388(7) yes
C10 C15 1.397(8) yes
C11 C12 1.377(9) yes
C11 S31 1.785(6) yes
C12 C13 1.356(11) yes
C12 H12 0.934 no
C13 C14 1.359(11) yes
C13 H13 0.925 no
C14 C15 1.378(8) yes
C14 H14 0.934 no
C15 H15 0.935 no
C17 C25 1.465(8) yes
C17 N16 1.341(6) yes
C17 N18 1.358(7) yes
C19 C20 1.362(8) yes
C19 C24 1.402(8) yes
C19 H19 0.941 no
C20 C21 1.388(8) yes
C20 H20 0.933 no
C21 C22 1.370(8) yes
C21 H21 0.931 no
C22 C23 1.382(7) yes
C22 H22 0.932 no
C23 C24 1.397(6) yes
C23 N16 1.403(6) yes
C24 N18 1.374(7) yes
C25 C26 1.402(8) yes
C25 C30 1.398(9) yes
C26 C27 1.439(10) yes
C26 S32 1.769(7) yes
C27 C28 1.353(11) yes
C27 H27 0.939 no
C28 C29 1.377(11) yes
C28 H28 0.938 no
C29 C30 1.376(9) yes
C29 H29 0.935 no
C30 H30 0.942 no
C36 C37 1.538(5) yes
C36 O35 1.412(5) yes
C36 H361 0.939 no
C36 H362 1.022 no
C37 H371 0.987 no
C37 H372 1.057 no
C37 H373 0.978 no
C38 C39 1.537(5) yes
C38 O35 1.413(5) yes
C38 H381 0.96 no
C38 H382 0.997 no
C39 H391 1.006 no
C39 H392 1.058 no
C39 H393 0.958 no
C41 C42 1.53(2) yes
C41 H411 0.982 no
C41 H412 0.979 no
C41 O40 1.408(19) yes
C42 H421 0.963 no
C42 H422 0.961 no
C42 H423 0.968 no
H3 N3 0.86 no
H18 N18 0.878 no
H35 O35 0.832 no
N1 Co1 2.020(4) yes
N16 Co1 2.044(4) yes
O40 H40 0.869 no
S31 S32 2.053(2) yes
Co1 Br33 2.4269(8) yes
Co1 Br34 2.4102(9) yes

loop_
_geom_hbond_atom_site_label_D
_geom_hbond_atom_site_label_H
_geom_hbond_atom_site_label_A
_geom_hbond_distance_DH
_geom_hbond_distance_HA
_geom_hbond_distance_DA
_geom_hbond_angle_DHA
_geom_hbond_publ_flag
N3 H3 O35 0.86 1.88 2.737(8) 172 yes
O35 H35 O40 0.83 1.8 2.620(13) 170 yes
